data_4087513
loop_
_publ_author_name
'Ram\'irez-Contreras, Rodrigo'
'Bhuvanesh, Nattamai'
'Ozerov, Oleg V.'

_publ_section_title
;
 Cycloaddition and C--H Activation Reactions of a Tantalum Alkylidyne
;
_journal_issue 7
_journal_name_full Organometallics
_journal_page_first 1143
_journal_paper_doi 10.1021/acs.organomet.5b00205
_journal_volume 34
_journal_year 2015
_chemical_formula_sum 'C27 H40 B11 Cl11 P Ta'
_chemical_formula_weight 1085.37
_space_group_IT_number 2
_space_group_name_Hall '-P 1'
_space_group_name_H-M_alt 'P -1'
_symmetry_cell_setting triclinic
_symmetry_space_group_name_H-M 'P -1'
_atom_sites_solution_hydrogens geom
_atom_sites_solution_primary direct
_atom_sites_solution_secondary difmap
_audit_creation_method SHELXL-97
_cell_angle_alpha 81.7560(10)
_cell_angle_beta 74.7910(10)
_cell_angle_gamma 84.2530(10)
_cell_formula_units_Z 2
_cell_length_a 9.2542(9)
_cell_length_b 15.4298(15)
_cell_length_c 17.0711(17)
_cell_measurement_reflns_used 9929
_cell_measurement_temperature 110(2)
_cell_measurement_theta_max 29.39
_cell_measurement_theta_min 2.29
_cell_volume 2322.9(4)
_computing_cell_refinement
; 
  APEX-II(BRUKER-NONIUS, 2003) 
;
_computing_data_collection 'APEX-II (BRUKER-NONIUS, 2003)'
_computing_data_reduction APEX-II
_computing_molecular_graphics Olex2
_computing_publication_material 'Bruker SHELXTL'
_computing_structure_refinement 'SHELXL-97 (Sheldrick, 2008)'
_computing_structure_solution 'SHELXS-97 (Sheldrick, 2008)'
_diffrn_ambient_temperature 110(2)
_diffrn_measured_fraction_theta_full 0.980
_diffrn_measured_fraction_theta_max 0.980
_diffrn_measurement_device_type 'APEX II'
_diffrn_measurement_method 'omega scans'
_diffrn_radiation_monochromator graphite
_diffrn_radiation_source 'fine-focus sealed tube'
_diffrn_radiation_type MoK\a
_diffrn_radiation_wavelength 0.71073
_diffrn_reflns_av_R_equivalents 0.0328
_diffrn_reflns_av_sigmaI/netI 0.0413
_diffrn_reflns_limit_h_max 12
_diffrn_reflns_limit_h_min -12
_diffrn_reflns_limit_k_max 19
_diffrn_reflns_limit_k_min -20
_diffrn_reflns_limit_l_max 22
_diffrn_reflns_limit_l_min -22
_diffrn_reflns_number 25039
_diffrn_reflns_theta_full 27.50
_diffrn_reflns_theta_max 27.50
_diffrn_reflns_theta_min 1.71
_diffrn_standards_decay_% 0
_diffrn_standards_interval_count 0
_diffrn_standards_number 0
_exptl_absorpt_coefficient_mu 3.054
_exptl_absorpt_correction_T_max 0.8380
_exptl_absorpt_correction_T_min 0.5530
_exptl_absorpt_correction_type multi-scan
_exptl_absorpt_process_details 'SADABS; (Sheldrick, 2006)'
_exptl_crystal_colour yellow
_exptl_crystal_density_diffrn 1.552
_exptl_crystal_density_method 'not measured'
_exptl_crystal_description prism
_exptl_crystal_F_000 1064
_exptl_crystal_size_max 0.22
_exptl_crystal_size_mid 0.12
_exptl_crystal_size_min 0.06
_platon_squeeze_details
;
Solvent molecule was present and could not be 
uniquely identified. It resembles close to toluene
which was used for crystallzation. However, very short
bond distances with the Ta-complex rules out toluene.
Eventually, the solvent was squeezed out which results
in 37 electrons in the void, again not clearly 
accounting for toluene.
;
_refine_diff_density_max 3.567
_refine_diff_density_min -1.624
_refine_diff_density_rms 0.146
_refine_ls_extinction_method none
_refine_ls_goodness_of_fit_ref 1.025
_refine_ls_hydrogen_treatment constr
_refine_ls_matrix_type full
_refine_ls_number_parameters 470
_refine_ls_number_reflns 10429
_refine_ls_number_restraints 0
_refine_ls_restrained_S_all 1.025
_refine_ls_R_factor_all 0.0354
_refine_ls_R_factor_gt 0.0330
_refine_ls_shift/su_max 0.003
_refine_ls_shift/su_mean 0.000
_refine_ls_structure_factor_coef Fsqd
_refine_ls_weighting_details 'calc w=1/[\s^2^(Fo^2^)+(0.0611P)^2^+2.2663P] where P=(Fo^2^+2Fc^2^)/3'
_refine_ls_weighting_scheme calc
_refine_ls_wR_factor_gt 0.0944
_refine_ls_wR_factor_ref 0.0957
_reflns_number_gt 9683
_reflns_number_total 10429
_reflns_threshold_expression >2sigma(I)
_cod_data_source_file om5b00205_si_002.cif
_cod_data_source_block rrc
_cod_depositor_comments
;
The following automatic conversions were performed:

data item '_symmetry_cell_setting' value 'Triclinic' was changed to
'triclinic' in accordance with the
/home/saulius/struct/COD-crude-data/automatic-downloads/DataCite-retrospective/ACS/depositions/lib/dictionaries/cif_core.dic
dictionary named 'cif_core.dic' version 2.4.2 last updated on
2011-04-26.

Automatic conversion script
Id: cif_fix_values 6909 2019-04-08 15:41:33Z antanas 
;
_cod_original_sg_symbol_H-M P-1
_cod_database_code 4087513

loop_
_symmetry_equiv_pos_as_xyz
'x, y, z'
'-x, -y, -z'

loop_
_atom_site_label
_atom_site_type_symbol
_atom_site_fract_x
_atom_site_fract_y
_atom_site_fract_z
_atom_site_U_iso_or_equiv
_atom_site_adp_type
_atom_site_occupancy
_atom_site_symmetry_multiplicity
_atom_site_calc_flag
_atom_site_refinement_flags
Ta1 Ta 0.424480(15) 0.837281(8) 0.311877(8) 0.01417(6) Uani 1 1 d .
P1 P 0.64323(11) 0.72894(6) 0.25663(6) 0.01887(19) Uani 1 1 d .
C1 C 0.3732(4) 0.7327(3) 0.4400(2) 0.0238(8) Uani 1 1 d .
C2 C 0.4012(4) 0.8147(3) 0.4593(2) 0.0229(8) Uani 1 1 d .
C3 C 0.2876(4) 0.8774(3) 0.4419(2) 0.0207(7) Uani 1 1 d .
C4 C 0.1889(4) 0.8330(2) 0.4112(2) 0.0188(7) Uani 1 1 d .
C5 C 0.2407(4) 0.7439(2) 0.4105(2) 0.0215(8) Uani 1 1 d .
C6 C 0.4475(6) 0.6459(3) 0.4659(3) 0.0430(13) Uani 1 1 d .
H6A H 0.4298 0.6013 0.4346 0.064 Uiso 1 1 calc R
H6B H 0.4054 0.6285 0.5243 0.064 Uiso 1 1 calc R
H6C H 0.5557 0.6514 0.4555 0.064 Uiso 1 1 calc R
C7 C 0.5209(5) 0.8295(4) 0.4996(3) 0.0424(12) Uani 1 1 d .
H7A H 0.6167 0.8015 0.4717 0.064 Uiso 1 1 calc R
H7B H 0.4937 0.8042 0.5571 0.064 Uiso 1 1 calc R
H7C H 0.5307 0.8927 0.4963 0.064 Uiso 1 1 calc R
C8 C 0.2637(6) 0.9701(3) 0.4620(3) 0.0321(10) Uani 1 1 d .
H8A H 0.2070 1.0055 0.4263 0.048 Uiso 1 1 calc R
H8B H 0.3611 0.9945 0.4537 0.048 Uiso 1 1 calc R
H8C H 0.2073 0.9709 0.5192 0.048 Uiso 1 1 calc R
C9 C 0.0459(4) 0.8729(3) 0.3909(3) 0.0297(9) Uani 1 1 d .
H9A H 0.0522 0.9365 0.3769 0.045 Uiso 1 1 calc R
H9B H -0.0390 0.8608 0.4383 0.045 Uiso 1 1 calc R
H9C H 0.0315 0.8475 0.3443 0.045 Uiso 1 1 calc R
C10 C 0.1637(5) 0.6742(3) 0.3877(3) 0.0353(10) Uani 1 1 d .
H10A H 0.1197 0.6987 0.3423 0.053 Uiso 1 1 calc R
H10B H 0.0842 0.6528 0.4348 0.053 Uiso 1 1 calc R
H10C H 0.2366 0.6255 0.3710 0.053 Uiso 1 1 calc R
C11 C 0.3520(4) 0.8697(2) 0.2132(2) 0.0177(7) Uani 1 1 d .
C12 C 0.2504(4) 0.8707(2) 0.1589(2) 0.0192(7) Uani 1 1 d .
C13 C 0.2566(6) 0.8000(3) 0.1156(3) 0.0381(11) Uani 1 1 d .
H13 H 0.3254 0.7510 0.1215 0.046 Uiso 1 1 calc R
C14 C 0.1628(6) 0.8003(3) 0.0636(3) 0.0459(13) Uani 1 1 d .
H14 H 0.1699 0.7519 0.0337 0.055 Uiso 1 1 calc R
C15 C 0.0607(5) 0.8690(3) 0.0548(3) 0.0310(9) Uani 1 1 d .
H15 H -0.0020 0.8688 0.0188 0.037 Uiso 1 1 calc R
C16 C 0.0497(4) 0.9386(3) 0.0989(2) 0.0253(8) Uani 1 1 d .
H16 H -0.0224 0.9860 0.0938 0.030 Uiso 1 1 calc R
C17 C 0.1429(4) 0.9405(3) 0.1506(2) 0.0234(8) Uani 1 1 d .
H17 H 0.1340 0.9890 0.1804 0.028 Uiso 1 1 calc R
C18 C 0.4509(4) 0.9395(2) 0.2078(2) 0.0175(7) Uani 1 1 d .
C19 C 0.4747(4) 1.0109(2) 0.1355(2) 0.0198(7) Uani 1 1 d .
H19A H 0.4823 1.0676 0.1544 0.024 Uiso 1 1 calc R
H19B H 0.3873 1.0168 0.1114 0.024 Uiso 1 1 calc R
C20 C 0.6177(5) 0.9897(3) 0.0701(3) 0.0336(10) Uani 1 1 d .
H20A H 0.6076 0.9355 0.0488 0.050 Uiso 1 1 calc R
H20B H 0.7038 0.9819 0.0943 0.050 Uiso 1 1 calc R
H20C H 0.6330 1.0380 0.0254 0.050 Uiso 1 1 calc R
C21 C 0.5345(4) 0.9424(2) 0.2703(2) 0.0169(7) Uani 1 1 d .
C22 C 0.6209(5) 1.0191(3) 0.2708(3) 0.0266(8) Uani 1 1 d .
H22A H 0.5512 1.0654 0.2974 0.032 Uiso 1 1 calc R
H22B H 0.6665 1.0434 0.2137 0.032 Uiso 1 1 calc R
C23 C 0.7428(6) 0.9947(3) 0.3151(3) 0.0395(12) Uani 1 1 d .
H23A H 0.8164 0.9521 0.2866 0.059 Uiso 1 1 calc R
H23B H 0.6987 0.9686 0.3712 0.059 Uiso 1 1 calc R
H23C H 0.7926 1.0474 0.3166 0.059 Uiso 1 1 calc R
C24 C 0.8012(5) 0.7203(3) 0.3022(3) 0.0374(11) Uani 1 1 d .
H24A H 0.8787 0.6781 0.2760 0.056 Uiso 1 1 calc R
H24B H 0.7677 0.7002 0.3608 0.056 Uiso 1 1 calc R
H24C H 0.8426 0.7778 0.2945 0.056 Uiso 1 1 calc R
C25 C 0.6042(6) 0.6169(3) 0.2553(3) 0.0354(10) Uani 1 1 d .
H25A H 0.5244 0.6162 0.2274 0.053 Uiso 1 1 calc R
H25B H 0.5718 0.5883 0.3116 0.053 Uiso 1 1 calc R
H25C H 0.6951 0.5852 0.2263 0.053 Uiso 1 1 calc R
C26 C 0.7244(5) 0.7628(3) 0.1495(3) 0.0361(10) Uani 1 1 d .
H26A H 0.6477 0.7645 0.1190 0.054 Uiso 1 1 calc R
H26B H 0.8075 0.7209 0.1285 0.054 Uiso 1 1 calc R
H26C H 0.7618 0.8213 0.1429 0.054 Uiso 1 1 calc R
Cl1 Cl 0.30637(12) 1.21230(6) 0.06297(6) 0.0283(2) Uani 1 1 d .
Cl2 Cl 0.04254(13) 1.38813(6) 0.03047(6) 0.0298(2) Uani 1 1 d .
Cl3 Cl 0.05843(11) 1.55087(6) 0.15902(6) 0.0251(2) Uani 1 1 d .
Cl4 Cl 0.33131(11) 1.47073(7) 0.27078(7) 0.0309(2) Uani 1 1 d .
Cl5 Cl 0.48315(11) 1.26030(7) 0.21194(7) 0.0319(2) Uani 1 1 d .
Cl6 Cl -0.25773(11) 1.40078(6) 0.22430(7) 0.0298(2) Uani 1 1 d .
Cl7 Cl -0.07544(12) 1.45540(6) 0.37569(6) 0.0295(2) Uani 1 1 d .
Cl8 Cl 0.19313(14) 1.27072(7) 0.41088(6) 0.0335(2) Uani 1 1 d .
Cl9 Cl 0.18036(11) 1.10581(6) 0.27996(6) 0.02374(19) Uani 1 1 d .
Cl10 Cl -0.09864(11) 1.18677(6) 0.16143(6) 0.0269(2) Uani 1 1 d .
Cl11 Cl -0.16418(12) 1.22702(7) 0.37544(6) 0.0299(2) Uani 1 1 d .
C27 C 0.2350(4) 1.3738(2) 0.1528(2) 0.0179(7) Uani 1 1 d .
H27 H 0.3124 1.4023 0.1097 0.022 Uiso 1 1 calc R
B1 B 0.2020(5) 1.2674(3) 0.1461(2) 0.0176(8) Uani 1 1 d .
B2 B 0.0709(5) 1.3566(3) 0.1295(2) 0.0179(8) Uani 1 1 d .
B3 B 0.0786(5) 1.4373(3) 0.1939(2) 0.0184(8) Uani 1 1 d .
B4 B 0.2148(5) 1.3976(3) 0.2502(3) 0.0183(8) Uani 1 1 d .
B5 B 0.2922(5) 1.2921(3) 0.2207(3) 0.0190(8) Uani 1 1 d .
B6 B -0.0688(5) 1.3640(3) 0.2224(3) 0.0179(8) Uani 1 1 d .
B7 B 0.0200(5) 1.3902(3) 0.2973(2) 0.0173(8) Uani 1 1 d .
B8 B 0.1522(5) 1.3004(3) 0.3143(3) 0.0196(8) Uani 1 1 d .
B9 B 0.1444(5) 1.2196(2) 0.2496(2) 0.0162(7) Uani 1 1 d .
B10 B 0.0092(5) 1.2587(3) 0.1926(2) 0.0166(8) Uani 1 1 d .
B11 B -0.0234(5) 1.2795(3) 0.2966(2) 0.0177(8) Uani 1 1 d .

loop_
_atom_site_aniso_label
_atom_site_aniso_U_11
_atom_site_aniso_U_22
_atom_site_aniso_U_33
_atom_site_aniso_U_23
_atom_site_aniso_U_13
_atom_site_aniso_U_12
Ta1 0.01425(8) 0.01384(8) 0.01498(8) 0.00007(5) -0.00578(5) -0.00050(5)
P1 0.0171(4) 0.0160(4) 0.0247(5) -0.0044(3) -0.0067(4) -0.0001(3)
C1 0.0209(19) 0.0238(19) 0.0196(18) 0.0079(14) -0.0001(14) 0.0033(15)
C2 0.0218(19) 0.031(2) 0.0149(17) 0.0042(14) -0.0046(14) -0.0061(16)
C3 0.0248(19) 0.0235(18) 0.0131(16) 0.0005(13) -0.0043(14) -0.0036(15)
C4 0.0171(17) 0.0234(18) 0.0154(17) 0.0013(13) -0.0046(13) -0.0029(14)
C5 0.0240(19) 0.0183(18) 0.0198(18) -0.0010(14) -0.0005(14) -0.0049(15)
C6 0.035(3) 0.036(3) 0.042(3) 0.017(2) 0.002(2) 0.013(2)
C7 0.033(2) 0.074(4) 0.023(2) 0.007(2) -0.0142(18) -0.017(2)
C8 0.052(3) 0.026(2) 0.020(2) -0.0066(16) -0.0088(18) -0.0052(19)
C9 0.0162(19) 0.041(2) 0.029(2) -0.0007(17) -0.0051(15) 0.0069(17)
C10 0.041(3) 0.025(2) 0.039(3) -0.0079(18) -0.001(2) -0.0150(19)
C11 0.0171(17) 0.0176(17) 0.0172(17) -0.0015(13) -0.0034(13) 0.0001(13)
C12 0.0190(18) 0.0219(18) 0.0185(17) 0.0003(13) -0.0088(14) -0.0028(14)
C13 0.047(3) 0.030(2) 0.048(3) -0.016(2) -0.030(2) 0.010(2)
C14 0.060(3) 0.042(3) 0.054(3) -0.027(2) -0.039(3) 0.010(2)
C15 0.032(2) 0.042(3) 0.026(2) -0.0040(17) -0.0167(17) -0.0077(19)
C16 0.0195(19) 0.032(2) 0.025(2) 0.0010(16) -0.0095(15) -0.0010(16)
C17 0.0192(18) 0.029(2) 0.0237(19) -0.0060(15) -0.0081(15) 0.0000(15)
C18 0.0156(17) 0.0164(17) 0.0189(17) -0.0006(13) -0.0030(13) 0.0016(13)
C19 0.0196(18) 0.0197(17) 0.0187(17) 0.0039(13) -0.0060(14) -0.0003(14)
C20 0.025(2) 0.041(3) 0.026(2) 0.0108(18) 0.0011(16) 0.0004(18)
C21 0.0156(16) 0.0173(17) 0.0190(17) -0.0021(13) -0.0061(13) -0.0016(13)
C22 0.029(2) 0.0151(18) 0.040(2) 0.0001(15) -0.0166(18) -0.0063(16)
C23 0.050(3) 0.035(2) 0.044(3) 0.011(2) -0.032(2) -0.023(2)
C24 0.025(2) 0.037(2) 0.059(3) -0.018(2) -0.023(2) 0.0084(19)
C25 0.042(3) 0.020(2) 0.046(3) -0.0097(18) -0.009(2) -0.0053(19)
C26 0.036(2) 0.033(2) 0.032(2) -0.0050(18) 0.0034(19) 0.0037(19)
Cl1 0.0394(6) 0.0202(4) 0.0198(4) -0.0037(3) -0.0006(4) 0.0075(4)
Cl2 0.0487(6) 0.0222(5) 0.0204(5) 0.0025(3) -0.0171(4) 0.0042(4)
Cl3 0.0302(5) 0.0116(4) 0.0296(5) 0.0012(3) -0.0035(4) 0.0010(3)
Cl4 0.0263(5) 0.0243(5) 0.0478(6) -0.0107(4) -0.0133(4) -0.0085(4)
Cl5 0.0165(4) 0.0265(5) 0.0540(7) -0.0054(4) -0.0129(4) 0.0034(4)
Cl6 0.0177(4) 0.0237(5) 0.0503(6) -0.0064(4) -0.0135(4) 0.0035(4)
Cl7 0.0346(5) 0.0250(5) 0.0261(5) -0.0113(4) 0.0011(4) -0.0006(4)
Cl8 0.0501(7) 0.0331(5) 0.0240(5) -0.0012(4) -0.0230(5) -0.0003(5)
Cl9 0.0349(5) 0.0124(4) 0.0241(4) 0.0025(3) -0.0112(4) 0.0010(3)
Cl10 0.0308(5) 0.0211(4) 0.0354(5) -0.0054(4) -0.0170(4) -0.0065(4)
Cl11 0.0311(5) 0.0254(5) 0.0263(5) 0.0004(4) 0.0061(4) -0.0098(4)
C27 0.0160(17) 0.0141(16) 0.0217(18) -0.0010(13) -0.0021(13) 0.0002(13)
B1 0.023(2) 0.0128(18) 0.0136(18) -0.0004(14) -0.0012(15) 0.0028(15)
B2 0.022(2) 0.0139(18) 0.0183(19) 0.0008(14) -0.0084(15) 0.0014(15)
B3 0.0184(19) 0.0157(19) 0.0188(19) -0.0004(14) -0.0018(15) -0.0003(15)
B4 0.0187(19) 0.0142(18) 0.023(2) -0.0033(15) -0.0066(15) -0.0034(15)
B5 0.0155(19) 0.0176(19) 0.024(2) -0.0006(15) -0.0069(15) 0.0000(15)
B6 0.0149(19) 0.0141(18) 0.025(2) -0.0017(15) -0.0068(15) 0.0004(15)
B7 0.0175(19) 0.0163(19) 0.0175(19) -0.0035(14) -0.0023(15) -0.0025(15)
B8 0.025(2) 0.0158(19) 0.020(2) -0.0010(15) -0.0096(16) 0.0009(16)
B9 0.0203(19) 0.0113(17) 0.0179(19) 0.0013(14) -0.0079(15) -0.0011(15)
B10 0.020(2) 0.0114(17) 0.0201(19) -0.0005(14) -0.0092(15) -0.0007(15)
B11 0.0189(19) 0.0141(18) 0.0193(19) -0.0005(14) -0.0034(15) -0.0038(15)

loop_
_atom_type_symbol
_atom_type_description
_atom_type_scat_dispersion_real
_atom_type_scat_dispersion_imag
_atom_type_scat_source
C C 0.0033 0.0016 'International Tables Vol C Tables 4.2.6.8 and 6.1.1.4'
H H 0.0000 0.0000 'International Tables Vol C Tables 4.2.6.8 and 6.1.1.4'
B B 0.0013 0.0007 'International Tables Vol C Tables 4.2.6.8 and 6.1.1.4'
Cl Cl 0.1484 0.1585 'International Tables Vol C Tables 4.2.6.8 and 6.1.1.4'
P P 0.1023 0.0942 'International Tables Vol C Tables 4.2.6.8 and 6.1.1.4'
Ta Ta -0.7052 6.5227 'International Tables Vol C Tables 4.2.6.8 and 6.1.1.4'

loop_
_geom_angle_atom_site_label_1
_geom_angle_atom_site_label_2
_geom_angle_atom_site_label_3
_geom_angle
C21 Ta1 C11 82.51(15)
C21 Ta1 C3 98.93(14)
C11 Ta1 C3 122.54(14)
C21 Ta1 C4 124.47(14)
C11 Ta1 C4 99.00(13)
C3 Ta1 C4 34.99(12)
C21 Ta1 C2 105.93(14)
C11 Ta1 C2 155.20(14)
C3 Ta1 C2 34.12(13)
C4 Ta1 C2 56.80(12)
C21 Ta1 C5 155.68(14)
C11 Ta1 C5 107.85(14)
C3 Ta1 C5 56.83(13)
C4 Ta1 C5 33.75(12)
C2 Ta1 C5 56.02(13)
C21 Ta1 C1 136.96(15)
C11 Ta1 C1 139.74(15)
C3 Ta1 C1 56.12(13)
C4 Ta1 C1 55.93(12)
C2 Ta1 C1 33.30(14)
C5 Ta1 C1 33.50(13)
C21 Ta1 P1 95.77(11)
C11 Ta1 P1 99.01(11)
C3 Ta1 P1 137.26(9)
C4 Ta1 P1 137.59(9)
C2 Ta1 P1 103.17(10)
C5 Ta1 P1 103.94(9)
C1 Ta1 P1 86.41(9)
C25 P1 C26 101.7(2)
C25 P1 C24 104.8(2)
C26 P1 C24 103.8(2)
C25 P1 Ta1 118.51(16)
C26 P1 Ta1 109.74(15)
C24 P1 Ta1 116.35(15)
C2 C1 C5 108.4(3)
C2 C1 C6 124.6(4)
C5 C1 C6 125.3(4)
C2 C1 Ta1 71.6(2)
C5 C1 Ta1 72.3(2)
C6 C1 Ta1 133.2(3)
C1 C2 C3 108.2(3)
C1 C2 C7 125.3(4)
C3 C2 C7 126.2(4)
C1 C2 Ta1 75.1(2)
C3 C2 Ta1 70.5(2)
C7 C2 Ta1 125.1(3)
C2 C3 C4 107.5(3)
C2 C3 C8 126.0(4)
C4 C3 C8 126.1(4)
C2 C3 Ta1 75.4(2)
C4 C3 Ta1 72.6(2)
C8 C3 Ta1 123.6(3)
C5 C4 C3 108.6(3)
C5 C4 C9 125.6(4)
C3 C4 C9 125.6(4)
C5 C4 Ta1 76.4(2)
C3 C4 Ta1 72.4(2)
C9 C4 Ta1 121.8(2)
C4 C5 C1 107.4(3)
C4 C5 C10 125.3(4)
C1 C5 C10 127.2(4)
C4 C5 Ta1 69.9(2)
C1 C5 Ta1 74.2(2)
C10 C5 Ta1 124.1(3)
C1 C6 H6A 109.5
C1 C6 H6B 109.5
H6A C6 H6B 109.5
C1 C6 H6C 109.5
H6A C6 H6C 109.5
H6B C6 H6C 109.5
C2 C7 H7A 109.5
C2 C7 H7B 109.5
H7A C7 H7B 109.5
C2 C7 H7C 109.5
H7A C7 H7C 109.5
H7B C7 H7C 109.5
C3 C8 H8A 109.5
C3 C8 H8B 109.5
H8A C8 H8B 109.5
C3 C8 H8C 109.5
H8A C8 H8C 109.5
H8B C8 H8C 109.5
C4 C9 H9A 109.5
C4 C9 H9B 109.5
H9A C9 H9B 109.5
C4 C9 H9C 109.5
H9A C9 H9C 109.5
H9B C9 H9C 109.5
C5 C10 H10A 109.5
C5 C10 H10B 109.5
H10A C10 H10B 109.5
C5 C10 H10C 109.5
H10A C10 H10C 109.5
H10B C10 H10C 109.5
C18 C11 C12 123.7(3)
C18 C11 Ta1 77.8(2)
C12 C11 Ta1 156.8(3)
C13 C12 C17 117.7(4)
C13 C12 C11 119.9(3)
C17 C12 C11 122.3(3)
C12 C13 C14 120.7(4)
C12 C13 H13 119.7
C14 C13 H13 119.7
C15 C14 C13 121.1(4)
C15 C14 H14 119.5
C13 C14 H14 119.5
C14 C15 C16 119.2(4)
C14 C15 H15 120.4
C16 C15 H15 120.4
C15 C16 C17 120.9(4)
C15 C16 H16 119.5
C17 C16 H16 119.5
C16 C17 C12 120.3(4)
C16 C17 H17 119.8
C12 C17 H17 119.8
C11 C18 C21 122.1(3)
C11 C18 C19 120.3(3)
C21 C18 C19 117.6(3)
C18 C19 C20 111.1(3)
C18 C19 H19A 109.4
C20 C19 H19A 109.4
C18 C19 H19B 109.4
C20 C19 H19B 109.4
H19A C19 H19B 108.0
C19 C20 H20A 109.5
C19 C20 H20B 109.5
H20A C20 H20B 109.5
C19 C20 H20C 109.5
H20A C20 H20C 109.5
H20B C20 H20C 109.5
C18 C21 C22 122.3(3)
C18 C21 Ta1 77.6(2)
C22 C21 Ta1 158.7(3)
C21 C22 C23 112.3(3)
C21 C22 H22A 109.1
C23 C22 H22A 109.1
C21 C22 H22B 109.1
C23 C22 H22B 109.1
H22A C22 H22B 107.9
C22 C23 H23A 109.5
C22 C23 H23B 109.5
H23A C23 H23B 109.5
C22 C23 H23C 109.5
H23A C23 H23C 109.5
H23B C23 H23C 109.5
P1 C24 H24A 109.5
P1 C24 H24B 109.5
H24A C24 H24B 109.5
P1 C24 H24C 109.5
H24A C24 H24C 109.5
H24B C24 H24C 109.5
P1 C25 H25A 109.5
P1 C25 H25B 109.5
H25A C25 H25B 109.5
P1 C25 H25C 109.5
H25A C25 H25C 109.5
H25B C25 H25C 109.5
P1 C26 H26A 109.5
P1 C26 H26B 109.5
H26A C26 H26B 109.5
P1 C26 H26C 109.5
H26A C26 H26C 109.5
H26B C26 H26C 109.5
B3 C27 B4 63.0(2)
B3 C27 B2 63.0(2)
B4 C27 B2 115.2(3)
B3 C27 B1 114.7(3)
B4 C27 B1 114.8(3)
B2 C27 B1 62.3(2)
B3 C27 B5 115.2(3)
B4 C27 B5 63.0(2)
B2 C27 B5 114.7(3)
B1 C27 B5 62.7(2)
B3 C27 H27 117.4
B4 C27 H27 117.4
B2 C27 H27 117.7
B1 C27 H27 118.0
B5 C27 H27 117.5
C27 B1 B10 104.8(3)
C27 B1 Cl1 120.8(3)
B10 B1 Cl1 125.2(3)
C27 B1 B9 104.2(3)
B10 B1 B9 60.7(2)
Cl1 B1 B9 125.8(3)
C27 B1 B2 58.8(2)
B10 B1 B2 60.1(2)
Cl1 B1 B2 119.8(3)
B9 B1 B2 108.3(3)
C27 B1 B5 58.7(2)
B10 B1 B5 108.7(3)
Cl1 B1 B5 119.8(3)
B9 B1 B5 59.6(2)
B2 B1 B5 108.5(3)
C27 B2 Cl2 122.0(3)
C27 B2 B6 104.3(3)
Cl2 B2 B6 125.1(3)
C27 B2 B10 104.4(3)
Cl2 B2 B10 124.4(3)
B6 B2 B10 60.8(2)
C27 B2 B1 58.9(2)
Cl2 B2 B1 120.0(3)
B6 B2 B1 108.1(3)
B10 B2 B1 59.4(2)
C27 B2 B3 58.2(2)
Cl2 B2 B3 121.0(3)
B6 B2 B3 60.0(2)
B10 B2 B3 108.5(3)
B1 B2 B3 107.9(3)
C27 B3 B7 104.7(3)
C27 B3 Cl3 121.3(3)
B7 B3 Cl3 124.9(3)
C27 B3 B6 104.3(3)
B7 B3 B6 60.8(2)
Cl3 B3 B6 125.3(3)
C27 B3 B4 58.5(2)
B7 B3 B4 59.9(2)
Cl3 B3 B4 120.2(3)
B6 B3 B4 108.3(3)
C27 B3 B2 58.8(2)
B7 B3 B2 108.4(3)
Cl3 B3 B2 120.3(3)
B6 B3 B2 59.5(2)
B4 B3 B2 108.0(3)
C27 B4 Cl4 121.0(3)
C27 B4 B8 104.9(3)
Cl4 B4 B8 125.1(3)
C27 B4 B7 104.4(3)
Cl4 B4 B7 125.4(3)
B8 B4 B7 60.8(2)
C27 B4 B3 58.5(2)
Cl4 B4 B3 120.3(3)
B8 B4 B3 108.4(3)
B7 B4 B3 59.6(2)
C27 B4 B5 58.9(2)
Cl4 B4 B5 119.8(3)
B8 B4 B5 60.0(2)
B7 B4 B5 108.5(3)
B3 B4 B5 108.2(3)
C27 B5 Cl5 121.6(3)
C27 B5 B9 104.1(3)
Cl5 B5 B9 125.2(3)
C27 B5 B8 103.9(3)
Cl5 B5 B8 125.6(3)
B9 B5 B8 60.6(2)
C27 B5 B1 58.6(2)
Cl5 B5 B1 120.1(3)
B9 B5 B1 59.7(2)
B8 B5 B1 108.1(3)
C27 B5 B4 58.1(2)
Cl5 B5 B4 120.9(3)
B9 B5 B4 107.8(3)
B8 B5 B4 59.5(2)
B1 B5 B4 107.5(3)
B2 B6 Cl6 122.1(3)
B2 B6 B11 107.7(3)
Cl6 B6 B11 121.7(3)
B2 B6 B3 60.6(2)
Cl6 B6 B3 122.0(3)
B11 B6 B3 107.4(3)
B2 B6 B10 59.6(2)
Cl6 B6 B10 121.9(3)
B11 B6 B10 60.1(2)
B3 B6 B10 108.0(3)
B2 B6 B7 108.0(3)
Cl6 B6 B7 121.3(3)
B11 B6 B7 60.2(2)
B3 B6 B7 59.3(2)
B10 B6 B7 108.3(3)
B3 B7 B4 60.5(2)
B3 B7 Cl7 121.2(3)
B4 B7 Cl7 121.6(3)
B3 B7 B11 107.3(3)
B4 B7 B11 107.3(3)
Cl7 B7 B11 122.9(3)
B3 B7 B8 108.1(3)
B4 B7 B8 59.5(2)
Cl7 B7 B8 122.1(3)
B11 B7 B8 60.0(2)
B3 B7 B6 59.9(2)
B4 B7 B6 108.0(3)
Cl7 B7 B6 121.9(3)
B11 B7 B6 59.4(2)
B8 B7 B6 107.8(3)
Cl8 B8 B4 122.1(3)
Cl8 B8 B5 121.9(3)
B4 B8 B5 60.6(2)
Cl8 B8 B11 122.1(3)
B4 B8 B11 107.3(3)
B5 B8 B11 107.1(3)
Cl8 B8 B9 121.9(3)
B4 B8 B9 107.7(3)
B5 B8 B9 59.5(2)
B11 B8 B9 59.5(2)
Cl8 B8 B7 121.8(3)
B4 B8 B7 59.7(2)
B5 B8 B7 108.1(3)
B11 B8 B7 59.9(2)
B9 B8 B7 107.6(3)
B5 B9 B1 60.7(2)
B5 B9 Cl9 120.7(3)
B1 B9 Cl9 122.1(3)
B5 B9 B11 108.1(3)
B1 B9 B11 107.4(3)
Cl9 B9 B11 122.2(3)
B5 B9 B10 108.4(3)
B1 B9 B10 59.3(2)
Cl9 B9 B10 122.3(3)
B11 B9 B10 60.2(2)
B5 B9 B8 59.9(2)
B1 B9 B8 108.3(3)
Cl9 B9 B8 120.8(3)
B11 B9 B8 60.2(2)
B10 B9 B8 108.7(3)
B1 B10 B2 60.5(2)
B1 B10 Cl10 121.6(3)
B2 B10 Cl10 121.0(3)
B1 B10 B9 60.1(2)
B2 B10 B9 108.2(3)
Cl10 B10 B9 122.5(2)
B1 B10 B11 107.7(3)
B2 B10 B11 107.2(3)
Cl10 B10 B11 122.8(3)
B9 B10 B11 59.8(2)
B1 B10 B6 108.0(3)
B2 B10 B6 59.6(2)
Cl10 B10 B6 121.5(3)
B9 B10 B6 107.6(3)
B11 B10 B6 59.5(2)
Cl11 B11 B6 121.8(3)
Cl11 B11 B9 120.9(3)
B6 B11 B9 108.5(3)
Cl11 B11 B10 121.2(3)
B6 B11 B10 60.4(2)
B9 B11 B10 60.0(2)
Cl11 B11 B7 121.9(3)
B6 B11 B7 60.4(2)
B9 B11 B7 108.4(3)
B10 B11 B7 108.7(3)
Cl11 B11 B8 121.1(3)
B6 B11 B8 108.7(3)
B9 B11 B8 60.3(2)
B10 B11 B8 108.5(3)
B7 B11 B8 60.1(2)

loop_
_geom_bond_atom_site_label_1
_geom_bond_atom_site_label_2
_geom_bond_distance
Ta1 C21 1.948(4)
Ta1 C11 1.956(4)
Ta1 C3 2.382(4)
Ta1 C4 2.386(4)
Ta1 C2 2.446(4)
Ta1 C5 2.469(4)
Ta1 C1 2.492(4)
Ta1 P1 2.5602(10)
P1 C25 1.806(4)
P1 C26 1.807(4)
P1 C24 1.813(4)
C1 C2 1.416(6)
C1 C5 1.430(6)
C1 C6 1.505(5)
C2 C3 1.418(5)
C2 C7 1.499(6)
C3 C4 1.433(5)
C3 C8 1.501(5)
C4 C5 1.411(5)
C4 C9 1.505(5)
C5 C10 1.495(6)
C6 H6A 0.9800
C6 H6B 0.9800
C6 H6C 0.9800
C7 H7A 0.9800
C7 H7B 0.9800
C7 H7C 0.9800
C8 H8A 0.9800
C8 H8B 0.9800
C8 H8C 0.9800
C9 H9A 0.9800
C9 H9B 0.9800
C9 H9C 0.9800
C10 H10A 0.9800
C10 H10B 0.9800
C10 H10C 0.9800
C11 C18 1.461(5)
C11 C12 1.480(5)
C12 C13 1.393(6)
C12 C17 1.408(5)
C13 C14 1.394(6)
C13 H13 0.9500
C14 C15 1.367(7)
C14 H14 0.9500
C15 C16 1.378(6)
C15 H15 0.9500
C16 C17 1.391(5)
C16 H16 0.9500
C17 H17 0.9500
C18 C21 1.481(5)
C18 C19 1.517(5)
C19 C20 1.532(5)
C19 H19A 0.9900
C19 H19B 0.9900
C20 H20A 0.9800
C20 H20B 0.9800
C20 H20C 0.9800
C21 C22 1.494(5)
C22 C23 1.506(6)
C22 H22A 0.9900
C22 H22B 0.9900
C23 H23A 0.9800
C23 H23B 0.9800
C23 H23C 0.9800
C24 H24A 0.9800
C24 H24B 0.9800
C24 H24C 0.9800
C25 H25A 0.9800
C25 H25B 0.9800
C25 H25C 0.9800
C26 H26A 0.9800
C26 H26B 0.9800
C26 H26C 0.9800
Cl1 B1 1.770(4)
Cl2 B2 1.770(4)
Cl3 B3 1.776(4)
Cl4 B4 1.765(4)
Cl5 B5 1.760(4)
Cl6 B6 1.777(4)
Cl7 B7 1.781(4)
Cl8 B8 1.773(4)
Cl9 B9 1.782(4)
Cl10 B10 1.783(4)
Cl11 B11 1.773(4)
C27 B3 1.712(5)
C27 B4 1.713(5)
C27 B2 1.721(6)
C27 B1 1.724(5)
C27 B5 1.727(5)
C27 H27 0.9700
B1 B10 1.763(6)
B1 B9 1.778(5)
B1 B2 1.783(6)
B1 B5 1.795(6)
B2 B6 1.775(6)
B2 B10 1.776(6)
B2 B3 1.794(6)
B3 B7 1.773(6)
B3 B6 1.783(6)
B3 B4 1.789(6)
B4 B8 1.776(6)
B4 B7 1.779(6)
B4 B5 1.796(6)
B5 B9 1.777(6)
B5 B8 1.785(6)
B6 B11 1.782(6)
B6 B10 1.797(6)
B6 B7 1.800(6)
B7 B11 1.796(6)
B7 B8 1.798(6)
B8 B11 1.797(6)
B8 B9 1.798(6)
B9 B11 1.783(6)
B9 B10 1.788(6)
B10 B11 1.792(6)

loop_
_geom_torsion_atom_site_label_1
_geom_torsion_atom_site_label_2
_geom_torsion_atom_site_label_3
_geom_torsion_atom_site_label_4
_geom_torsion
C21 Ta1 P1 C25 -166.6(2)
C11 Ta1 P1 C25 -83.3(2)
C3 Ta1 P1 C25 83.6(2)
C4 Ta1 P1 C25 30.8(2)
C2 Ta1 P1 C25 85.5(2)
C5 Ta1 P1 C25 27.7(2)
C1 Ta1 P1 C25 56.5(2)
C21 Ta1 P1 C26 -50.5(2)
C11 Ta1 P1 C26 32.8(2)
C3 Ta1 P1 C26 -160.3(2)
C4 Ta1 P1 C26 146.9(2)
C2 Ta1 P1 C26 -158.4(2)
C5 Ta1 P1 C26 143.9(2)
C1 Ta1 P1 C26 172.6(2)
C21 Ta1 P1 C24 67.0(2)
C11 Ta1 P1 C24 150.3(2)
C3 Ta1 P1 C24 -42.9(2)
C4 Ta1 P1 C24 -95.6(2)
C2 Ta1 P1 C24 -40.9(2)
C5 Ta1 P1 C24 -98.7(2)
C1 Ta1 P1 C24 -69.9(2)
C21 Ta1 C1 C2 26.1(3)
C11 Ta1 C1 C2 -139.5(3)
C3 Ta1 C1 C2 -37.4(2)
C4 Ta1 C1 C2 -80.0(2)
C5 Ta1 C1 C2 -117.1(3)
P1 Ta1 C1 C2 120.7(2)
C21 Ta1 C1 C5 143.2(2)
C11 Ta1 C1 C5 -22.4(3)
C3 Ta1 C1 C5 79.7(2)
C4 Ta1 C1 C5 37.2(2)
C2 Ta1 C1 C5 117.1(3)
P1 Ta1 C1 C5 -122.1(2)
C21 Ta1 C1 C6 -94.5(5)
C11 Ta1 C1 C6 99.9(5)
C3 Ta1 C1 C6 -158.1(5)
C4 Ta1 C1 C6 159.4(5)
C2 Ta1 C1 C6 -120.6(6)
C5 Ta1 C1 C6 122.3(6)
P1 Ta1 C1 C6 0.1(5)
C5 C1 C2 C3 -0.2(4)
C6 C1 C2 C3 -166.5(4)
Ta1 C1 C2 C3 63.2(3)
C5 C1 C2 C7 173.8(4)
C6 C1 C2 C7 7.6(6)
Ta1 C1 C2 C7 -122.8(4)
C5 C1 C2 Ta1 -63.4(3)
C6 C1 C2 Ta1 130.3(4)
C21 Ta1 C2 C1 -161.8(2)
C11 Ta1 C2 C1 91.1(4)
C3 Ta1 C2 C1 115.9(3)
C4 Ta1 C2 C1 77.1(2)
C5 Ta1 C2 C1 36.3(2)
P1 Ta1 C2 C1 -61.8(2)
C21 Ta1 C2 C3 82.3(2)
C11 Ta1 C2 C3 -24.8(4)
C4 Ta1 C2 C3 -38.8(2)
C5 Ta1 C2 C3 -79.5(2)
C1 Ta1 C2 C3 -115.9(3)
P1 Ta1 C2 C3 -177.6(2)
C21 Ta1 C2 C7 -38.8(4)
C11 Ta1 C2 C7 -145.9(4)
C3 Ta1 C2 C7 -121.1(5)
C4 Ta1 C2 C7 -159.9(4)
C5 Ta1 C2 C7 159.4(5)
C1 Ta1 C2 C7 123.0(5)
P1 Ta1 C2 C7 61.3(4)
C1 C2 C3 C4 -0.1(4)
C7 C2 C3 C4 -174.1(4)
Ta1 C2 C3 C4 66.1(2)
C1 C2 C3 C8 172.6(4)
C7 C2 C3 C8 -1.4(6)
Ta1 C2 C3 C8 -121.1(4)
C1 C2 C3 Ta1 -66.2(3)
C7 C2 C3 Ta1 119.8(4)
C21 Ta1 C3 C2 -105.3(2)
C11 Ta1 C3 C2 168.0(2)
C4 Ta1 C3 C2 114.0(3)
C5 Ta1 C3 C2 77.0(2)
C1 Ta1 C3 C2 36.5(2)
P1 Ta1 C3 C2 3.4(3)
C21 Ta1 C3 C4 140.8(2)
C11 Ta1 C3 C4 54.0(3)
C2 Ta1 C3 C4 -114.0(3)
C5 Ta1 C3 C4 -37.0(2)
C1 Ta1 C3 C4 -77.4(2)
P1 Ta1 C3 C4 -110.6(2)
C21 Ta1 C3 C8 18.6(4)
C11 Ta1 C3 C8 -68.2(4)
C4 Ta1 C3 C8 -122.2(4)
C2 Ta1 C3 C8 123.9(4)
C5 Ta1 C3 C8 -159.2(4)
C1 Ta1 C3 C8 160.4(4)
P1 Ta1 C3 C8 127.3(3)
C2 C3 C4 C5 0.4(4)
C8 C3 C4 C5 -172.3(4)
Ta1 C3 C4 C5 68.4(3)
C2 C3 C4 C9 175.1(3)
C8 C3 C4 C9 2.3(6)
Ta1 C3 C4 C9 -116.9(4)
C2 C3 C4 Ta1 -68.0(3)
C8 C3 C4 Ta1 119.3(4)
C21 Ta1 C4 C5 -164.2(2)
C11 Ta1 C4 C5 108.8(2)
C3 Ta1 C4 C5 -114.9(3)
C2 Ta1 C4 C5 -77.1(2)
C1 Ta1 C4 C5 -36.9(2)
P1 Ta1 C4 C5 -5.3(3)
C21 Ta1 C4 C3 -49.3(3)
C11 Ta1 C4 C3 -136.3(2)
C2 Ta1 C4 C3 37.8(2)
C5 Ta1 C4 C3 114.9(3)
C1 Ta1 C4 C3 78.0(2)
P1 Ta1 C4 C3 109.6(2)
C21 Ta1 C4 C9 72.1(4)
C11 Ta1 C4 C9 -14.9(3)
C3 Ta1 C4 C9 121.4(4)
C2 Ta1 C4 C9 159.2(4)
C5 Ta1 C4 C9 -123.7(4)
C1 Ta1 C4 C9 -160.6(4)
P1 Ta1 C4 C9 -129.0(3)
C3 C4 C5 C1 -0.6(4)
C9 C4 C5 C1 -175.2(3)
Ta1 C4 C5 C1 65.2(3)
C3 C4 C5 C10 176.0(4)
C9 C4 C5 C10 1.3(6)
Ta1 C4 C5 C10 -118.2(4)
C3 C4 C5 Ta1 -65.8(2)
C9 C4 C5 Ta1 119.6(4)
C2 C1 C5 C4 0.5(4)
C6 C1 C5 C4 166.6(4)
Ta1 C1 C5 C4 -62.4(3)
C2 C1 C5 C10 -176.0(4)
C6 C1 C5 C10 -9.8(6)
Ta1 C1 C5 C10 121.1(4)
C2 C1 C5 Ta1 62.9(3)
C6 C1 C5 Ta1 -130.9(4)
C21 Ta1 C5 C4 33.1(4)
C11 Ta1 C5 C4 -79.3(2)
C3 Ta1 C5 C4 38.4(2)
C2 Ta1 C5 C4 79.6(2)
C1 Ta1 C5 C4 115.7(3)
P1 Ta1 C5 C4 176.29(19)
C21 Ta1 C5 C1 -82.7(4)
C11 Ta1 C5 C1 165.0(2)
C3 Ta1 C5 C1 -77.3(2)
C4 Ta1 C5 C1 -115.7(3)
C2 Ta1 C5 C1 -36.1(2)
P1 Ta1 C5 C1 60.5(2)
C21 Ta1 C5 C10 152.8(4)
C11 Ta1 C5 C10 40.5(4)
C3 Ta1 C5 C10 158.1(4)
C4 Ta1 C5 C10 119.7(4)
C2 Ta1 C5 C10 -160.6(4)
C1 Ta1 C5 C10 -124.5(5)
P1 Ta1 C5 C10 -64.0(4)
C21 Ta1 C11 C18 -0.4(2)
C3 Ta1 C11 C18 95.5(2)
C4 Ta1 C11 C18 123.5(2)
C2 Ta1 C11 C18 111.7(3)
C5 Ta1 C11 C18 157.05(19)
C1 Ta1 C11 C18 169.83(19)
P1 Ta1 C11 C18 -95.06(18)
C21 Ta1 C11 C12 -160.0(7)
C3 Ta1 C11 C12 -64.1(7)
C4 Ta1 C11 C12 -36.1(7)
C2 Ta1 C11 C12 -47.9(9)
C5 Ta1 C11 C12 -2.6(7)
C1 Ta1 C11 C12 10.2(8)
P1 Ta1 C11 C12 105.3(7)
C18 C11 C12 C13 126.2(4)
Ta1 C11 C12 C13 -78.0(8)
C18 C11 C12 C17 -55.5(5)
Ta1 C11 C12 C17 100.3(7)
C17 C12 C13 C14 2.3(7)
C11 C12 C13 C14 -179.4(5)
C12 C13 C14 C15 -1.2(9)
C13 C14 C15 C16 -0.6(8)
C14 C15 C16 C17 1.3(7)
C15 C16 C17 C12 -0.1(6)
C13 C12 C17 C16 -1.7(6)
C11 C12 C17 C16 -180.0(4)
C12 C11 C18 C21 171.0(3)
Ta1 C11 C18 C21 0.6(3)
C12 C11 C18 C19 -10.7(5)
Ta1 C11 C18 C19 178.8(3)
C11 C18 C19 C20 -96.3(4)
C21 C18 C19 C20 82.0(4)
C11 C18 C21 C22 -172.4(4)
C19 C18 C21 C22 9.3(5)
C11 C18 C21 Ta1 -0.6(3)
C19 C18 C21 Ta1 -178.9(3)
C11 Ta1 C21 C18 0.4(2)
C3 Ta1 C21 C18 -121.5(2)
C4 Ta1 C21 C18 -95.4(2)
C2 Ta1 C21 C18 -155.79(19)
C5 Ta1 C21 C18 -117.0(3)
C1 Ta1 C21 C18 -170.36(18)
P1 Ta1 C21 C18 98.72(18)
C11 Ta1 C21 C22 160.9(8)
C3 Ta1 C21 C22 39.0(8)
C4 Ta1 C21 C22 65.1(8)
C2 Ta1 C21 C22 4.8(8)
C5 Ta1 C21 C22 43.5(10)
C1 Ta1 C21 C22 -9.8(9)
P1 Ta1 C21 C22 -100.7(8)
C18 C21 C22 C23 -156.8(4)
Ta1 C21 C22 C23 45.8(10)
B3 C27 B1 B10 -3.8(4)
B4 C27 B1 B10 66.5(4)
B2 C27 B1 B10 -40.2(3)
B5 C27 B1 B10 103.1(3)
B3 C27 B1 Cl1 144.7(3)
B4 C27 B1 Cl1 -145.0(3)
B2 C27 B1 Cl1 108.3(3)
B5 C27 B1 Cl1 -108.4(3)
B3 C27 B1 B9 -66.6(4)
B4 C27 B1 B9 3.6(4)
B2 C27 B1 B9 -103.1(3)
B5 C27 B1 B9 40.2(3)
B3 C27 B1 B2 36.4(3)
B4 C27 B1 B2 106.6(3)
B5 C27 B1 B2 143.3(3)
B3 C27 B1 B5 -106.9(3)
B4 C27 B1 B5 -36.6(3)
B2 C27 B1 B5 -143.3(3)
B3 C27 B2 Cl2 109.1(3)
B4 C27 B2 Cl2 145.7(3)
B1 C27 B2 Cl2 -108.2(3)
B5 C27 B2 Cl2 -144.0(3)
B3 C27 B2 B6 -40.0(3)
B4 C27 B2 B6 -3.4(4)
B1 C27 B2 B6 102.7(3)
B5 C27 B2 B6 66.9(3)
B3 C27 B2 B10 -103.0(3)
B4 C27 B2 B10 -66.4(3)
B1 C27 B2 B10 39.7(3)
B5 C27 B2 B10 3.9(4)
B3 C27 B2 B1 -142.8(3)
B4 C27 B2 B1 -106.1(3)
B5 C27 B2 B1 -35.8(3)
B4 C27 B2 B3 36.6(3)
B1 C27 B2 B3 142.8(3)
B5 C27 B2 B3 107.0(3)
B10 B1 B2 C27 134.0(3)
Cl1 B1 B2 C27 -110.0(3)
B9 B1 B2 C27 95.8(3)
B5 B1 B2 C27 32.6(3)
C27 B1 B2 Cl2 111.4(3)
B10 B1 B2 Cl2 -114.6(3)
Cl1 B1 B2 Cl2 1.4(4)
B9 B1 B2 Cl2 -152.7(3)
B5 B1 B2 Cl2 144.1(3)
C27 B1 B2 B6 -96.1(3)
B10 B1 B2 B6 37.9(3)
Cl1 B1 B2 B6 153.8(3)
B9 B1 B2 B6 -0.3(4)
B5 B1 B2 B6 -63.5(4)
C27 B1 B2 B10 -134.0(3)
Cl1 B1 B2 B10 116.0(3)
B9 B1 B2 B10 -38.2(3)
B5 B1 B2 B10 -101.4(3)
C27 B1 B2 B3 -32.7(3)
B10 B1 B2 B3 101.3(3)
Cl1 B1 B2 B3 -142.8(3)
B9 B1 B2 B3 63.1(4)
B5 B1 B2 B3 -0.1(4)
B4 C27 B3 B7 -39.8(3)
B2 C27 B3 B7 102.8(3)
B1 C27 B3 B7 66.7(4)
B5 C27 B3 B7 -3.3(4)
B4 C27 B3 Cl3 108.6(3)
B2 C27 B3 Cl3 -108.8(3)
B1 C27 B3 Cl3 -144.9(3)
B5 C27 B3 Cl3 145.1(3)
B4 C27 B3 B6 -102.9(3)
B2 C27 B3 B6 39.8(3)
B1 C27 B3 B6 3.6(4)
B5 C27 B3 B6 -66.3(4)
B2 C27 B3 B4 142.7(3)
B1 C27 B3 B4 106.5(3)
B5 C27 B3 B4 36.5(3)
B4 C27 B3 B2 -142.7(3)
B1 C27 B3 B2 -36.2(3)
B5 C27 B3 B2 -106.1(3)
Cl2 B2 B3 C27 -110.8(3)
B6 B2 B3 C27 134.0(3)
B10 B2 B3 C27 95.9(3)
B1 B2 B3 C27 33.0(3)
C27 B2 B3 B7 -96.4(3)
Cl2 B2 B3 B7 152.9(3)
B6 B2 B3 B7 37.6(3)
B10 B2 B3 B7 -0.5(4)
B1 B2 B3 B7 -63.3(4)
C27 B2 B3 Cl3 110.5(3)
Cl2 B2 B3 Cl3 -0.3(5)
B6 B2 B3 Cl3 -115.6(3)
B10 B2 B3 Cl3 -153.7(3)
B1 B2 B3 Cl3 143.5(3)
C27 B2 B3 B6 -134.0(3)
Cl2 B2 B3 B6 115.3(3)
B10 B2 B3 B6 -38.1(3)
B1 B2 B3 B6 -100.9(3)
C27 B2 B3 B4 -32.9(3)
Cl2 B2 B3 B4 -143.7(3)
B6 B2 B3 B4 101.0(3)
B10 B2 B3 B4 62.9(4)
B1 B2 B3 B4 0.1(4)
B3 C27 B4 Cl4 -108.8(3)
B2 C27 B4 Cl4 -145.5(3)
B1 C27 B4 Cl4 144.9(3)
B5 C27 B4 Cl4 108.4(3)
B3 C27 B4 B8 102.7(3)
B2 C27 B4 B8 66.0(4)
B1 C27 B4 B8 -3.6(4)
B5 C27 B4 B8 -40.1(3)
B3 C27 B4 B7 39.6(3)
B2 C27 B4 B7 3.0(4)
B1 C27 B4 B7 -66.6(4)
B5 C27 B4 B7 -103.2(3)
B2 C27 B4 B3 -36.7(3)
B1 C27 B4 B3 -106.3(3)
B5 C27 B4 B3 -142.8(3)
B3 C27 B4 B5 142.8(3)
B2 C27 B4 B5 106.1(3)
B1 C27 B4 B5 36.5(3)
B7 B3 B4 C27 134.2(3)
Cl3 B3 B4 C27 -110.4(3)
B6 B3 B4 C27 96.0(3)
B2 B3 B4 C27 33.0(3)
C27 B3 B4 Cl4 109.9(3)
B7 B3 B4 Cl4 -115.8(3)
Cl3 B3 B4 Cl4 -0.5(4)
B6 B3 B4 Cl4 -154.1(3)
B2 B3 B4 Cl4 143.0(3)
C27 B3 B4 B8 -96.5(3)
B7 B3 B4 B8 37.7(3)
Cl3 B3 B4 B8 153.1(3)
B6 B3 B4 B8 -0.6(4)
B2 B3 B4 B8 -63.5(4)
C27 B3 B4 B7 -134.2(3)
Cl3 B3 B4 B7 115.3(3)
B6 B3 B4 B7 -38.3(3)
B2 B3 B4 B7 -101.2(3)
C27 B3 B4 B5 -33.0(3)
B7 B3 B4 B5 101.2(3)
Cl3 B3 B4 B5 -143.4(3)
B6 B3 B4 B5 62.9(4)
B2 B3 B4 B5 0.0(4)
B3 C27 B5 Cl5 -145.6(3)
B4 C27 B5 Cl5 -109.1(3)
B2 C27 B5 Cl5 144.0(3)
B1 C27 B5 Cl5 108.3(3)
B3 C27 B5 B9 65.8(4)
B4 C27 B5 B9 102.3(3)
B2 C27 B5 B9 -4.6(4)
B1 C27 B5 B9 -40.2(3)
B3 C27 B5 B8 3.1(4)
B4 C27 B5 B8 39.7(3)
B2 C27 B5 B8 -67.3(4)
B1 C27 B5 B8 -102.9(3)
B3 C27 B5 B1 106.0(3)
B4 C27 B5 B1 142.6(3)
B2 C27 B5 B1 35.7(3)
B3 C27 B5 B4 -36.5(3)
B2 C27 B5 B4 -106.9(3)
B1 C27 B5 B4 -142.6(3)
B10 B1 B5 C27 -96.4(3)
Cl1 B1 B5 C27 110.0(3)
B9 B1 B5 C27 -133.5(3)
B2 B1 B5 C27 -32.6(3)
C27 B1 B5 Cl5 -110.8(3)
B10 B1 B5 Cl5 152.8(3)
Cl1 B1 B5 Cl5 -0.8(4)
B9 B1 B5 Cl5 115.7(3)
B2 B1 B5 Cl5 -143.5(3)
C27 B1 B5 B9 133.5(3)
B10 B1 B5 B9 37.1(3)
Cl1 B1 B5 B9 -116.5(3)
B2 B1 B5 B9 100.9(3)
C27 B1 B5 B8 95.5(3)
B10 B1 B5 B8 -0.9(4)
Cl1 B1 B5 B8 -154.5(3)
B9 B1 B5 B8 -38.0(3)
B2 B1 B5 B8 62.9(3)
C27 B1 B5 B4 32.8(3)
B10 B1 B5 B4 -63.6(3)
Cl1 B1 B5 B4 142.8(3)
B9 B1 B5 B4 -100.7(3)
B2 B1 B5 B4 0.1(4)
Cl4 B4 B5 C27 -110.3(3)
B8 B4 B5 C27 134.0(3)
B7 B4 B5 C27 96.0(3)
B3 B4 B5 C27 32.8(3)
C27 B4 B5 Cl5 110.3(3)
Cl4 B4 B5 Cl5 0.0(4)
B8 B4 B5 Cl5 -115.7(3)
B7 B4 B5 Cl5 -153.7(3)
B3 B4 B5 Cl5 143.2(3)
C27 B4 B5 B9 -95.9(3)
Cl4 B4 B5 B9 153.8(3)
B8 B4 B5 B9 38.1(3)
B7 B4 B5 B9 0.1(4)
B3 B4 B5 B9 -63.1(3)
C27 B4 B5 B8 -134.0(3)
Cl4 B4 B5 B8 115.7(3)
B7 B4 B5 B8 -38.0(3)
B3 B4 B5 B8 -101.1(3)
C27 B4 B5 B1 -32.9(3)
Cl4 B4 B5 B1 -143.3(3)
B8 B4 B5 B1 101.0(3)
B7 B4 B5 B1 63.1(4)
B3 B4 B5 B1 -0.1(4)
C27 B2 B6 Cl6 150.5(3)
Cl2 B2 B6 Cl6 2.7(5)
B10 B2 B6 Cl6 -110.8(3)
B1 B2 B6 Cl6 -148.0(3)
B3 B2 B6 Cl6 111.3(3)
C27 B2 B6 B11 -61.3(3)
Cl2 B2 B6 B11 150.9(3)
B10 B2 B6 B11 37.5(3)
B1 B2 B6 B11 0.2(4)
B3 B2 B6 B11 -100.4(3)
C27 B2 B6 B3 39.2(3)
Cl2 B2 B6 B3 -108.7(3)
B10 B2 B6 B3 137.9(3)
B1 B2 B6 B3 100.7(3)
C27 B2 B6 B10 -98.7(3)
Cl2 B2 B6 B10 113.4(3)
B1 B2 B6 B10 -37.2(3)
B3 B2 B6 B10 -137.9(3)
C27 B2 B6 B7 2.3(3)
Cl2 B2 B6 B7 -145.5(3)
B10 B2 B6 B7 101.0(3)
B1 B2 B6 B7 63.8(3)
B3 B2 B6 B7 -36.9(3)
C27 B3 B6 B2 -39.4(3)
B7 B3 B6 B2 -138.4(3)
Cl3 B3 B6 B2 107.5(3)
B4 B3 B6 B2 -100.6(3)
C27 B3 B6 Cl6 -151.0(3)
B7 B3 B6 Cl6 110.0(3)
Cl3 B3 B6 Cl6 -4.0(5)
B4 B3 B6 Cl6 147.9(3)
B2 B3 B6 Cl6 -111.5(3)
C27 B3 B6 B11 61.4(3)
B7 B3 B6 B11 -37.6(3)
Cl3 B3 B6 B11 -151.6(3)
B4 B3 B6 B11 0.3(4)
B2 B3 B6 B11 100.9(3)
C27 B3 B6 B10 -2.0(4)
B7 B3 B6 B10 -101.0(3)
Cl3 B3 B6 B10 144.9(3)
B4 B3 B6 B10 -63.1(3)
B2 B3 B6 B10 37.5(3)
C27 B3 B6 B7 99.0(3)
Cl3 B3 B6 B7 -114.1(3)
B4 B3 B6 B7 37.9(3)
B2 B3 B6 B7 138.4(3)
C27 B3 B7 B4 39.2(3)
Cl3 B3 B7 B4 -107.8(4)
B6 B3 B7 B4 137.6(3)
B2 B3 B7 B4 100.6(3)
C27 B3 B7 Cl7 150.3(3)
Cl3 B3 B7 Cl7 3.4(5)
B6 B3 B7 Cl7 -111.3(3)
B4 B3 B7 Cl7 111.1(3)
B2 B3 B7 Cl7 -148.3(3)
C27 B3 B7 B11 -61.3(3)
Cl3 B3 B7 B11 151.8(3)
B6 B3 B7 B11 37.2(3)
B4 B3 B7 B11 -100.4(3)
B2 B3 B7 B11 0.2(4)
C27 B3 B7 B8 2.0(4)
Cl3 B3 B7 B8 -144.9(3)
B6 B3 B7 B8 100.5(3)
B4 B3 B7 B8 -37.1(3)
B2 B3 B7 B8 63.5(4)
C27 B3 B7 B6 -98.5(3)
Cl3 B3 B7 B6 114.6(4)
B4 B3 B7 B6 -137.6(3)
B2 B3 B7 B6 -37.0(3)
C27 B4 B7 B3 -39.1(3)
Cl4 B4 B7 B3 107.5(3)
B8 B4 B7 B3 -138.3(3)
B5 B4 B7 B3 -100.6(3)
C27 B4 B7 Cl7 -149.6(3)
Cl4 B4 B7 Cl7 -3.0(5)
B8 B4 B7 Cl7 111.2(3)
B3 B4 B7 Cl7 -110.5(3)
B5 B4 B7 Cl7 148.9(3)
C27 B4 B7 B11 61.4(3)
Cl4 B4 B7 B11 -152.0(3)
B8 B4 B7 B11 -37.8(3)
B3 B4 B7 B11 100.5(3)
B5 B4 B7 B11 -0.2(4)
C27 B4 B7 B8 99.2(3)
Cl4 B4 B7 B8 -114.2(4)
B3 B4 B7 B8 138.3(3)
B5 B4 B7 B8 37.6(3)
C27 B4 B7 B6 -1.3(4)
Cl4 B4 B7 B6 145.3(3)
B8 B4 B7 B6 -100.5(3)
B3 B4 B7 B6 37.8(3)
B5 B4 B7 B6 -62.8(3)
B2 B6 B7 B3 37.4(3)
Cl6 B6 B7 B3 -111.1(3)
B11 B6 B7 B3 137.9(3)
B10 B6 B7 B3 100.5(3)
B2 B6 B7 B4 -0.7(4)
Cl6 B6 B7 B4 -149.1(3)
B11 B6 B7 B4 99.8(3)
B3 B6 B7 B4 -38.1(3)
B10 B6 B7 B4 62.4(3)
B2 B6 B7 Cl7 147.5(3)
Cl6 B6 B7 Cl7 -1.0(4)
B11 B6 B7 Cl7 -112.0(3)
B3 B6 B7 Cl7 110.1(3)
B10 B6 B7 Cl7 -149.4(3)
B2 B6 B7 B11 -100.5(3)
Cl6 B6 B7 B11 111.1(3)
B3 B6 B7 B11 -137.9(3)
B10 B6 B7 B11 -37.4(3)
B2 B6 B7 B8 -63.6(3)
Cl6 B6 B7 B8 148.0(3)
B11 B6 B7 B8 36.9(3)
B3 B6 B7 B8 -101.0(3)
B10 B6 B7 B8 -0.5(4)
C27 B4 B8 Cl8 150.9(3)
Cl4 B4 B8 Cl8 4.1(5)
B7 B4 B8 Cl8 -110.7(3)
B3 B4 B8 Cl8 -147.9(3)
B5 B4 B8 Cl8 111.3(3)
C27 B4 B8 B5 39.6(3)
Cl4 B4 B8 B5 -107.2(3)
B7 B4 B8 B5 138.0(3)
B3 B4 B8 B5 100.8(3)
C27 B4 B8 B11 -60.6(3)
Cl4 B4 B8 B11 152.5(3)
B7 B4 B8 B11 37.8(3)
B3 B4 B8 B11 0.6(4)
B5 B4 B8 B11 -100.2(3)
C27 B4 B8 B9 2.0(4)
Cl4 B4 B8 B9 -144.8(3)
B7 B4 B8 B9 100.5(3)
B3 B4 B8 B9 63.2(4)
B5 B4 B8 B9 -37.6(3)
C27 B4 B8 B7 -98.4(3)
Cl4 B4 B8 B7 114.7(4)
B3 B4 B8 B7 -37.2(3)
B5 B4 B8 B7 -138.0(3)
C27 B5 B8 Cl8 -150.5(3)
Cl5 B5 B8 Cl8 -3.4(5)
B9 B5 B8 Cl8 110.8(3)
B1 B5 B8 Cl8 148.4(3)
B4 B5 B8 Cl8 -111.6(3)
C27 B5 B8 B4 -39.0(3)
Cl5 B5 B8 B4 108.1(4)
B9 B5 B8 B4 -137.6(3)
B1 B5 B8 B4 -100.0(3)
C27 B5 B8 B11 61.6(3)
Cl5 B5 B8 B11 -151.3(3)
B9 B5 B8 B11 -37.0(3)
B1 B5 B8 B11 0.6(4)
B4 B5 B8 B11 100.6(3)
C27 B5 B8 B9 98.6(3)
Cl5 B5 B8 B9 -114.2(4)
B1 B5 B8 B9 37.6(3)
B4 B5 B8 B9 137.6(3)
C27 B5 B8 B7 -1.6(4)
Cl5 B5 B8 B7 145.5(3)
B9 B5 B8 B7 -100.2(3)
B1 B5 B8 B7 -62.6(3)
B4 B5 B8 B7 37.4(3)
B3 B7 B8 Cl8 148.7(3)
B4 B7 B8 Cl8 111.2(3)
Cl7 B7 B8 Cl8 0.9(5)
B11 B7 B8 Cl8 -111.3(3)
B6 B7 B8 Cl8 -148.0(3)
B3 B7 B8 B4 37.5(3)
Cl7 B7 B8 B4 -110.4(3)
B11 B7 B8 B4 137.5(3)
B6 B7 B8 B4 100.8(3)
B3 B7 B8 B5 -0.3(4)
B4 B7 B8 B5 -37.8(3)
Cl7 B7 B8 B5 -148.2(3)
B11 B7 B8 B5 99.7(3)
B6 B7 B8 B5 63.0(3)
B3 B7 B8 B11 -99.9(3)
B4 B7 B8 B11 -137.5(3)
Cl7 B7 B8 B11 112.2(3)
B6 B7 B8 B11 -36.7(3)
B3 B7 B8 B9 -63.1(4)
B4 B7 B8 B9 -100.6(3)
Cl7 B7 B8 B9 149.0(3)
B11 B7 B8 B9 36.8(3)
B6 B7 B8 B9 0.2(4)
C27 B5 B9 B1 39.7(3)
Cl5 B5 B9 B1 -107.4(4)
B8 B5 B9 B1 137.8(3)
B4 B5 B9 B1 100.3(3)
C27 B5 B9 Cl9 151.7(3)
Cl5 B5 B9 Cl9 4.6(5)
B8 B5 B9 Cl9 -110.2(3)
B1 B5 B9 Cl9 112.0(3)
B4 B5 B9 Cl9 -147.7(3)
C27 B5 B9 B11 -60.5(3)
Cl5 B5 B9 B11 152.4(3)
B8 B5 B9 B11 37.6(3)
B1 B5 B9 B11 -100.2(3)
B4 B5 B9 B11 0.1(4)
C27 B5 B9 B10 3.2(4)
Cl5 B5 B9 B10 -143.8(3)
B8 B5 B9 B10 101.4(3)
B1 B5 B9 B10 -36.4(3)
B4 B5 B9 B10 63.8(4)
C27 B5 B9 B8 -98.1(3)
Cl5 B5 B9 B8 114.8(4)
B1 B5 B9 B8 -137.8(3)
B4 B5 B9 B8 -37.6(3)
C27 B1 B9 B5 -39.8(3)
B10 B1 B9 B5 -139.0(3)
Cl1 B1 B9 B5 106.7(4)
B2 B1 B9 B5 -101.1(3)
C27 B1 B9 Cl9 -149.6(3)
B10 B1 B9 Cl9 111.2(3)
Cl1 B1 B9 Cl9 -3.0(5)
B2 B1 B9 Cl9 149.1(3)
B5 B1 B9 Cl9 -109.8(3)
C27 B1 B9 B11 61.6(3)
B10 B1 B9 B11 -37.7(3)
Cl1 B1 B9 B11 -151.9(3)
B2 B1 B9 B11 0.3(4)
B5 B1 B9 B11 101.4(3)
C27 B1 B9 B10 99.3(3)
Cl1 B1 B9 B10 -114.2(4)
B2 B1 B9 B10 37.9(3)
B5 B1 B9 B10 139.0(3)
C27 B1 B9 B8 -2.0(4)
B10 B1 B9 B8 -101.3(3)
Cl1 B1 B9 B8 144.5(3)
B2 B1 B9 B8 -63.4(4)
B5 B1 B9 B8 37.7(3)
Cl8 B8 B9 B5 -110.9(3)
B4 B8 B9 B5 38.1(3)
B11 B8 B9 B5 138.1(3)
B7 B8 B9 B5 101.0(3)
Cl8 B8 B9 B1 -148.9(3)
B4 B8 B9 B1 0.0(4)
B5 B8 B9 B1 -38.1(3)
B11 B8 B9 B1 100.0(3)
B7 B8 B9 B1 63.0(4)
Cl8 B8 B9 Cl9 -0.9(5)
B4 B8 B9 Cl9 148.0(3)
B5 B8 B9 Cl9 110.0(3)
B11 B8 B9 Cl9 -112.0(3)
B7 B8 B9 Cl9 -149.0(3)
Cl8 B8 B9 B11 111.1(3)
B4 B8 B9 B11 -100.0(3)
B5 B8 B9 B11 -138.1(3)
B7 B8 B9 B11 -37.0(3)
Cl8 B8 B9 B10 148.3(3)
B4 B8 B9 B10 -62.8(4)
B5 B8 B9 B10 -100.9(3)
B11 B8 B9 B10 37.2(3)
B7 B8 B9 B10 0.1(4)
C27 B1 B10 B2 39.5(3)
Cl1 B1 B10 B2 -107.2(3)
B9 B1 B10 B2 137.7(3)
B5 B1 B10 B2 101.0(3)
C27 B1 B10 Cl10 149.8(3)
Cl1 B1 B10 Cl10 3.1(4)
B9 B1 B10 Cl10 -112.0(3)
B2 B1 B10 Cl10 110.3(3)
B5 B1 B10 Cl10 -148.7(3)
C27 B1 B10 B9 -98.2(3)
Cl1 B1 B10 B9 115.1(3)
B2 B1 B10 B9 -137.7(3)
B5 B1 B10 B9 -36.7(3)
C27 B1 B10 B11 -60.7(3)
Cl1 B1 B10 B11 152.7(3)
B9 B1 B10 B11 37.5(3)
B2 B1 B10 B11 -100.2(3)
B5 B1 B10 B11 0.8(4)
C27 B1 B10 B6 2.2(4)
Cl1 B1 B10 B6 -144.5(3)
B9 B1 B10 B6 100.4(3)
B2 B1 B10 B6 -37.3(3)
B5 B1 B10 B6 63.7(3)
C27 B2 B10 B1 -39.5(3)
Cl2 B2 B10 B1 107.4(3)
B6 B2 B10 B1 -138.1(3)
B3 B2 B10 B1 -100.3(3)
C27 B2 B10 Cl10 -150.7(3)
Cl2 B2 B10 Cl10 -3.8(5)
B6 B2 B10 Cl10 110.7(3)
B1 B2 B10 Cl10 -111.2(3)
B3 B2 B10 Cl10 148.4(3)
C27 B2 B10 B9 -1.6(4)
Cl2 B2 B10 B9 145.3(3)
B6 B2 B10 B9 -100.2(3)
B1 B2 B10 B9 37.9(3)
B3 B2 B10 B9 -62.4(4)
C27 B2 B10 B11 61.4(3)
Cl2 B2 B10 B11 -151.7(3)
B6 B2 B10 B11 -37.1(3)
B1 B2 B10 B11 101.0(3)
B3 B2 B10 B11 0.6(4)
C27 B2 B10 B6 98.6(3)
Cl2 B2 B10 B6 -114.5(3)
B1 B2 B10 B6 138.1(3)
B3 B2 B10 B6 37.7(3)
B5 B9 B10 B1 37.0(3)
Cl9 B9 B10 B1 -110.8(3)
B11 B9 B10 B1 137.8(3)
B8 B9 B10 B1 100.6(3)
B5 B9 B10 B2 -1.1(4)
B1 B9 B10 B2 -38.1(3)
Cl9 B9 B10 B2 -148.9(3)
B11 B9 B10 B2 99.7(3)
B8 B9 B10 B2 62.5(4)
B5 B9 B10 Cl10 147.5(3)
B1 B9 B10 Cl10 110.4(3)
Cl9 B9 B10 Cl10 -0.4(5)
B11 B9 B10 Cl10 -111.8(3)
B8 B9 B10 Cl10 -149.0(3)
B5 B9 B10 B11 -100.8(3)
B1 B9 B10 B11 -137.8(3)
Cl9 B9 B10 B11 111.4(3)
B8 B9 B10 B11 -37.2(3)
B5 B9 B10 B6 -64.0(4)
B1 B9 B10 B6 -101.0(3)
Cl9 B9 B10 B6 148.2(3)
B11 B9 B10 B6 36.8(3)
B8 B9 B10 B6 -0.4(4)
B2 B6 B10 B1 37.7(3)
Cl6 B6 B10 B1 148.9(3)
B11 B6 B10 B1 -100.3(3)
B3 B6 B10 B1 -0.2(4)
B7 B6 B10 B1 -62.9(3)
Cl6 B6 B10 B2 111.1(3)
B11 B6 B10 B2 -138.0(3)
B3 B6 B10 B2 -37.9(3)
B7 B6 B10 B2 -100.6(3)
B2 B6 B10 Cl10 -109.9(3)
Cl6 B6 B10 Cl10 1.3(4)
B11 B6 B10 Cl10 112.1(3)
B3 B6 B10 Cl10 -147.8(3)
B7 B6 B10 Cl10 149.5(3)
B2 B6 B10 B9 101.2(3)
Cl6 B6 B10 B9 -147.7(3)
B11 B6 B10 B9 -36.9(3)
B3 B6 B10 B9 63.3(3)
B7 B6 B10 B9 0.6(4)
B2 B6 B10 B11 138.0(3)
Cl6 B6 B10 B11 -110.8(3)
B3 B6 B10 B11 100.2(3)
B7 B6 B10 B11 37.4(3)
B2 B6 B11 Cl11 -147.7(3)
Cl6 B6 B11 Cl11 0.7(5)
B3 B6 B11 Cl11 148.4(3)
B10 B6 B11 Cl11 -110.4(3)
B7 B6 B11 Cl11 111.2(3)
B2 B6 B11 B9 -0.1(4)
Cl6 B6 B11 B9 148.3(3)
B3 B6 B11 B9 -63.9(3)
B10 B6 B11 B9 37.2(3)
B7 B6 B11 B9 -101.1(3)
B2 B6 B11 B10 -37.3(3)
Cl6 B6 B11 B10 111.1(3)
B3 B6 B11 B10 -101.1(3)
B7 B6 B11 B10 -138.3(3)
B2 B6 B11 B7 101.1(3)
Cl6 B6 B11 B7 -110.5(3)
B3 B6 B11 B7 37.2(3)
B10 B6 B11 B7 138.3(3)
B2 B6 B11 B8 63.9(4)
Cl6 B6 B11 B8 -147.7(3)
B3 B6 B11 B8 0.0(4)
B10 B6 B11 B8 101.2(3)
B7 B6 B11 B8 -37.2(3)
B5 B9 B11 Cl11 -148.1(3)
B1 B9 B11 Cl11 147.9(3)
Cl9 B9 B11 Cl11 -0.9(4)
B10 B9 B11 Cl11 110.7(3)
B8 B9 B11 Cl11 -110.6(3)
B5 B9 B11 B6 63.9(3)
B1 B9 B11 B6 -0.1(4)
Cl9 B9 B11 B6 -148.9(3)
B10 B9 B11 B6 -37.3(3)
B8 B9 B11 B6 101.4(3)
B5 B9 B11 B10 101.2(3)
B1 B9 B11 B10 37.2(3)
Cl9 B9 B11 B10 -111.6(3)
B8 B9 B11 B10 138.7(3)
B5 B9 B11 B7 -0.2(4)
B1 B9 B11 B7 -64.2(4)
Cl9 B9 B11 B7 147.0(3)
B10 B9 B11 B7 -101.4(3)
B8 B9 B11 B7 37.3(3)
B5 B9 B11 B8 -37.5(3)
B1 B9 B11 B8 -101.5(3)
Cl9 B9 B11 B8 109.7(3)
B10 B9 B11 B8 -138.7(3)
B1 B10 B11 Cl11 -147.7(3)
B2 B10 B11 Cl11 148.5(3)
Cl10 B10 B11 Cl11 1.4(4)
B9 B10 B11 Cl11 -110.1(3)
B6 B10 B11 Cl11 111.4(3)
B1 B10 B11 B6 100.9(3)
B2 B10 B11 B6 37.1(3)
Cl10 B10 B11 B6 -110.0(3)
B9 B10 B11 B6 138.6(3)
B1 B10 B11 B9 -37.7(3)
B2 B10 B11 B9 -101.4(3)
Cl10 B10 B11 B9 111.4(3)
B6 B10 B11 B9 -138.6(3)
B1 B10 B11 B7 63.3(3)
B2 B10 B11 B7 -0.5(4)
Cl10 B10 B11 B7 -147.6(3)
B9 B10 B11 B7 100.9(3)
B6 B10 B11 B7 -37.6(3)
B1 B10 B11 B8 -0.5(4)
B2 B10 B11 B8 -64.3(3)
Cl10 B10 B11 B8 148.6(3)
B9 B10 B11 B8 37.2(3)
B6 B10 B11 B8 -101.4(3)
B3 B7 B11 Cl11 -148.6(3)
B4 B7 B11 Cl11 147.8(3)
Cl7 B7 B11 Cl11 -0.8(5)
B8 B7 B11 Cl11 110.2(3)
B6 B7 B11 Cl11 -111.2(3)
B3 B7 B11 B6 -37.4(3)
B4 B7 B11 B6 -101.1(3)
Cl7 B7 B11 B6 110.4(3)
B8 B7 B11 B6 -138.7(3)
B3 B7 B11 B9 63.9(4)
B4 B7 B11 B9 0.2(4)
Cl7 B7 B11 B9 -148.3(3)
B8 B7 B11 B9 -37.4(3)
B6 B7 B11 B9 101.3(3)
B3 B7 B11 B10 0.2(4)
B4 B7 B11 B10 -63.5(4)
Cl7 B7 B11 B10 148.0(3)
B8 B7 B11 B10 -101.1(3)
B6 B7 B11 B10 37.6(3)
B3 B7 B11 B8 101.3(3)
B4 B7 B11 B8 37.6(3)
Cl7 B7 B11 B8 -110.9(3)
B6 B7 B11 B8 138.7(3)
Cl8 B8 B11 Cl11 -0.6(5)
B4 B8 B11 Cl11 -149.0(3)
B5 B8 B11 Cl11 147.2(3)
B9 B8 B11 Cl11 110.2(3)
B7 B8 B11 Cl11 -111.3(3)
Cl8 B8 B11 B6 148.1(3)
B4 B8 B11 B6 -0.4(4)
B5 B8 B11 B6 -64.1(3)
B9 B8 B11 B6 -101.1(3)
B7 B8 B11 B6 37.3(3)
Cl8 B8 B11 B9 -110.8(3)
B4 B8 B11 B9 100.8(3)
B5 B8 B11 B9 37.0(3)
B7 B8 B11 B9 138.4(3)
Cl8 B8 B11 B10 -147.8(3)
B4 B8 B11 B10 63.7(3)
B5 B8 B11 B10 0.0(4)
B9 B8 B11 B10 -37.1(3)
B7 B8 B11 B10 101.4(3)
Cl8 B8 B11 B7 110.8(3)
B4 B8 B11 B7 -37.7(3)
B5 B8 B11 B7 -101.4(3)
B9 B8 B11 B7 -138.4(3)

loop_
_platon_squeeze_void_nr
_platon_squeeze_void_average_x
_platon_squeeze_void_average_y
_platon_squeeze_void_average_z
_platon_squeeze_void_volume
_platon_squeeze_void_count_electrons
_platon_squeeze_void_content
1 0.236 0.454 0.467 22 0 ' '
2 0.500 0.500 1.000 146 37 ' '
3 0.764 0.546 0.533 22 0 ' '
